data_7211731
loop_
_publ_author_name
'Fu, Feng'
'Li, Dong-Sheng'
'Wu, Ya-Pan'
'Gao, Xiao-Ming'
'Du*, Miao'
'Tang, Long'
'Zhang, Xiao-Ning'
'Meng, Cai-Xia'

_publ_section_title
;
 A versatile V-shaped tetracarboxylate building block for constructing
 mixed-ligand Co(ii) and Mn(ii) complexes incorporating various N-donor
 co-ligands
;
_journal_issue 4
_journal_name_full CrystEngComm
_journal_page_first 1227
_journal_paper_doi 10.1039/b913861g
_journal_volume 12
_journal_year 2010
_chemical_formula_sum 'C40 H34 Co2 N4 O16 S'
_chemical_formula_weight 976.63
_chemical_name_systematic
;
?
;
_space_group_IT_number 2
_symmetry_space_group_name_Hall '-P 1'
_symmetry_space_group_name_H-M 'P -1'
_atom_sites_solution_hydrogens geom
_atom_sites_solution_primary direct
_atom_sites_solution_secondary difmap
_audit_creation_method SHELXL-97
_cell_angle_alpha 92.863(2)
_cell_angle_beta 100.801(2)
_cell_angle_gamma 93.957(2)
_cell_formula_units_Z 2
_cell_length_a 7.7399(9)
_cell_length_b 14.1982(17)
_cell_length_c 18.887(2)
_cell_measurement_temperature 296(2)
_cell_volume 2029.7(4)
_computing_structure_refinement 'SHELXL-97 (Sheldrick, 1997)'
_computing_structure_solution 'SHELXS-97 (Sheldrick, 1990)'
_diffrn_ambient_temperature 296(2)
_diffrn_measured_fraction_theta_full 0.982
_diffrn_measured_fraction_theta_max 0.982
_diffrn_radiation_monochromator graphite
_diffrn_radiation_source 'fine-focus sealed tube'
_diffrn_radiation_type MoK\a
_diffrn_radiation_wavelength 0.71073
_diffrn_reflns_av_R_equivalents 0.0322
_diffrn_reflns_av_sigmaI/netI 0.0756
_diffrn_reflns_limit_h_max 8
_diffrn_reflns_limit_h_min -9
_diffrn_reflns_limit_k_max 8
_diffrn_reflns_limit_k_min -16
_diffrn_reflns_limit_l_max 21
_diffrn_reflns_limit_l_min -22
_diffrn_reflns_number 10333
_diffrn_reflns_theta_full 25.05
_diffrn_reflns_theta_max 25.05
_diffrn_reflns_theta_min 1.87
_exptl_absorpt_coefficient_mu 0.949
_exptl_absorpt_correction_T_max 0.9069
_exptl_absorpt_correction_T_min 0.7215
_exptl_crystal_density_diffrn 1.598
_exptl_crystal_density_method 'not measured'
_exptl_crystal_F_000 1000
_exptl_crystal_size_max 0.37
_exptl_crystal_size_mid 0.22
_exptl_crystal_size_min 0.11
_refine_diff_density_max 0.406
_refine_diff_density_min -0.512
_refine_diff_density_rms 0.081
_refine_ls_extinction_coef 0.0010(5)
_refine_ls_extinction_expression Fc^*^=kFc[1+0.001xFc^2^\l^3^/sin(2\q)]^-1/4^
_refine_ls_extinction_method SHELXL
_refine_ls_goodness_of_fit_ref 1.039
_refine_ls_hydrogen_treatment mixed
_refine_ls_matrix_type full
_refine_ls_number_parameters 605
_refine_ls_number_reflns 7064
_refine_ls_number_restraints 12
_refine_ls_restrained_S_all 1.038
_refine_ls_R_factor_all 0.0878
_refine_ls_R_factor_gt 0.0511
_refine_ls_shift/su_max 0.001
_refine_ls_shift/su_mean 0.000
_refine_ls_structure_factor_coef Fsqd
_refine_ls_weighting_details 'calc w=1/[\s^2^(Fo^2^)+(0.0543P)^2^+0.1061P] where P=(Fo^2^+2Fc^2^)/3'
_refine_ls_weighting_scheme calc
_refine_ls_wR_factor_gt 0.1097
_refine_ls_wR_factor_ref 0.1342
_reflns_number_gt 4517
_reflns_number_total 7064
_reflns_threshold_expression >2sigma(I)
_cod_data_source_file b913861g.txt
_cod_data_source_block xb1617
_cod_database_code 7211731

loop_
_symmetry_equiv_pos_as_xyz
'x, y, z'
'-x, -y, -z'

loop_
_atom_site_label
_atom_site_type_symbol
_atom_site_fract_x
_atom_site_fract_y
_atom_site_fract_z
_atom_site_U_iso_or_equiv
_atom_site_adp_type
_atom_site_occupancy
_atom_site_symmetry_multiplicity
_atom_site_calc_flag
_atom_site_refinement_flags
Co1 Co 0.20689(7) -0.27710(4) 0.95253(3) 0.03409(19) Uani 1 1 d .
Co2 Co 0.41330(7) 0.40769(4) 0.70234(3) 0.03356(19) Uani 1 1 d .
S1 S 0.37032(16) -0.07888(8) 0.63931(6) 0.0406(3) Uani 1 1 d .
N1 N 0.2392(5) -0.1273(3) 0.9770(2) 0.0447(10) Uani 1 1 d .
N2 N 0.0869(5) -0.2628(3) 1.0429(2) 0.0411(10) Uani 1 1 d .
N3 N 0.2602(5) 0.3177(3) 0.6130(2) 0.0384(9) Uani 1 1 d .
N4 N 0.3825(5) 0.4997(3) 0.61556(19) 0.0376(9) Uani 1 1 d .
O1 O 0.3417(4) -0.2744(2) 0.86741(16) 0.0445(8) Uani 1 1 d .
O2 O 0.6194(4) -0.2960(2) 0.91842(16) 0.0473(9) Uani 1 1 d .
O3 O 0.9822(4) -0.2511(2) 0.88013(16) 0.0388(8) Uani 1 1 d .
O4 O 0.8614(4) -0.3920(2) 0.82883(17) 0.0467(8) Uani 1 1 d .
O5 O 0.2047(4) -0.0788(2) 0.66396(18) 0.0509(9) Uani 1 1 d .
O6 O 0.3703(5) -0.1091(2) 0.56539(16) 0.0543(9) Uani 1 1 d .
O7 O 0.4444(4) 0.3180(2) 0.78497(16) 0.0439(8) Uani 1 1 d .
O8 O 0.5201(4) 0.1985(2) 0.85203(16) 0.0435(8) Uani 1 1 d .
O9 O 0.6638(4) 0.3883(2) 0.69129(17) 0.0437(8) Uani 1 1 d .
O10 O 0.9010(4) 0.3137(2) 0.68198(19) 0.0538(9) Uani 1 1 d .
O11 O 0.4386(4) -0.3083(2) 1.02510(17) 0.0448(8) Uani 1 1 d D
O12 O 0.1418(5) -0.4257(2) 0.93349(19) 0.0464(8) Uani 1 1 d D
O13 O 0.1750(4) 0.4391(2) 0.7296(2) 0.0484(9) Uani 1 1 d D
O14 O 0.5192(4) 0.5237(2) 0.77826(17) 0.0435(8) Uani 1 1 d D
O15 O 0.1282(5) 0.6251(3) 0.7420(2) 0.0631(10) Uani 1 1 d D
O16 O 0.4500(10) 0.4856(4) 0.9131(4) 0.128(2) Uani 1 1 d D
C1 C 0.5063(6) -0.2729(3) 0.8680(2) 0.0344(10) Uani 1 1 d .
C2 C 0.5667(5) -0.2377(3) 0.8018(2) 0.0316(10) Uani 1 1 d .
C3 C 0.4544(6) -0.1856(3) 0.7550(2) 0.0350(11) Uani 1 1 d .
H3 H 0.3423 -0.1759 0.7635 0.042 Uiso 1 1 calc R
C4 C 0.5089(6) -0.1486(3) 0.6963(2) 0.0343(10) Uani 1 1 d .
C5 C 0.6759(6) -0.1632(3) 0.6824(2) 0.0428(12) Uani 1 1 d .
H5 H 0.7123 -0.1386 0.6424 0.051 Uiso 1 1 calc R
C6 C 0.7861(6) -0.2146(3) 0.7288(2) 0.0403(11) Uani 1 1 d .
H6 H 0.8977 -0.2246 0.7197 0.048 Uiso 1 1 calc R
C7 C 0.7342(5) -0.2518(3) 0.7887(2) 0.0314(10) Uani 1 1 d .
C8 C 0.8677(6) -0.3037(3) 0.8382(2) 0.0345(11) Uani 1 1 d .
C9 C 0.5028(5) 0.2380(3) 0.7946(2) 0.0332(10) Uani 1 1 d .
C10 C 0.5436(5) 0.1822(3) 0.7295(2) 0.0309(10) Uani 1 1 d .
C11 C 0.4674(5) 0.0889(3) 0.7171(2) 0.0351(11) Uani 1 1 d .
H11 H 0.4081 0.0627 0.7508 0.042 Uiso 1 1 calc R
C12 C 0.4798(6) 0.0358(3) 0.6555(2) 0.0380(11) Uani 1 1 d .
C13 C 0.5732(6) 0.0713(3) 0.6070(3) 0.0468(13) Uani 1 1 d .
H13 H 0.5791 0.0354 0.5651 0.056 Uiso 1 1 calc R
C14 C 0.6584(6) 0.1602(3) 0.6203(2) 0.0407(11) Uani 1 1 d .
H14 H 0.7277 0.1825 0.5885 0.049 Uiso 1 1 calc R
C15 C 0.6434(5) 0.2174(3) 0.6802(2) 0.0323(10) Uani 1 1 d .
C16 C 0.7436(6) 0.3149(3) 0.6868(2) 0.0346(11) Uani 1 1 d .
C17 C 0.2991(6) -0.0604(4) 0.9395(3) 0.0602(16) Uani 1 1 d .
H17 H 0.3383 -0.0777 0.8974 0.072 Uiso 1 1 calc R
C18 C 0.3053(8) 0.0364(4) 0.9613(5) 0.081(2) Uani 1 1 d .
H18 H 0.3463 0.0821 0.9336 0.097 Uiso 1 1 calc R
C19 C 0.2512(8) 0.0621(5) 1.0231(5) 0.087(3) Uani 1 1 d .
H19 H 0.2551 0.1258 1.0379 0.104 Uiso 1 1 calc R
C20 C 0.1895(8) -0.0067(4) 1.0647(4) 0.0699(19) Uani 1 1 d .
C21 C 0.1284(8) 0.0133(5) 1.1303(5) 0.088(3) Uani 1 1 d .
H21 H 0.1370 0.0755 1.1492 0.106 Uiso 1 1 calc R
C22 C 0.0592(9) -0.0551(6) 1.1654(4) 0.088(2) Uani 1 1 d .
H22 H 0.0229 -0.0399 1.2085 0.105 Uiso 1 1 calc R
C23 C 0.0407(7) -0.1511(5) 1.1369(3) 0.0617(16) Uani 1 1 d .
C24 C -0.0403(9) -0.2257(6) 1.1680(3) 0.083(2) Uani 1 1 d .
H24 H -0.0836 -0.2142 1.2101 0.100 Uiso 1 1 calc R
C25 C -0.0552(10) -0.3132(6) 1.1371(4) 0.089(2) Uani 1 1 d .
H25 H -0.1093 -0.3626 1.1577 0.107 Uiso 1 1 calc R
C26 C 0.0099(7) -0.3310(4) 1.0743(3) 0.0594(15) Uani 1 1 d .
H26 H -0.0010 -0.3926 1.0538 0.071 Uiso 1 1 calc R
C27 C 0.1021(6) -0.1740(4) 1.0736(3) 0.0440(12) Uani 1 1 d .
C28 C 0.1800(6) -0.1022(3) 1.0375(3) 0.0476(13) Uani 1 1 d .
C29 C 0.1928(6) 0.2291(3) 0.6119(3) 0.0475(13) Uani 1 1 d .
H29 H 0.2141 0.1980 0.6545 0.057 Uiso 1 1 calc R
C30 C 0.0922(7) 0.1798(4) 0.5509(3) 0.0582(15) Uani 1 1 d .
H30 H 0.0491 0.1174 0.5530 0.070 Uiso 1 1 calc R
C31 C 0.0572(7) 0.2242(4) 0.4875(3) 0.0614(15) Uani 1 1 d .
H31 H -0.0073 0.1921 0.4458 0.074 Uiso 1 1 calc R
C32 C 0.1206(6) 0.3193(4) 0.4869(3) 0.0478(13) Uani 1 1 d .
C33 C 0.0850(7) 0.3724(5) 0.4237(3) 0.0608(15) Uani 1 1 d .
H33 H 0.0181 0.3434 0.3812 0.073 Uiso 1 1 calc R
C34 C 0.1469(7) 0.4631(4) 0.4253(3) 0.0586(15) Uani 1 1 d .
H34 H 0.1217 0.4961 0.3837 0.070 Uiso 1 1 calc R
C35 C 0.2503(6) 0.5102(4) 0.4892(3) 0.0466(13) Uani 1 1 d .
C36 C 0.3152(7) 0.6054(4) 0.4950(3) 0.0589(15) Uani 1 1 d .
H36 H 0.2932 0.6417 0.4551 0.071 Uiso 1 1 calc R
C37 C 0.4093(7) 0.6447(4) 0.5583(3) 0.0566(15) Uani 1 1 d .
H37 H 0.4533 0.7078 0.5621 0.068 Uiso 1 1 calc R
C38 C 0.4399(7) 0.5899(3) 0.6178(3) 0.0481(13) Uani 1 1 d .
H38 H 0.5037 0.6181 0.6612 0.058 Uiso 1 1 calc R
C39 C 0.2876(6) 0.4599(3) 0.5524(2) 0.0379(11) Uani 1 1 d .
C40 C 0.2227(6) 0.3628(3) 0.5504(2) 0.0377(11) Uani 1 1 d .
H11A H 0.466(7) -0.272(3) 1.0636(17) 0.080 Uiso 1 1 d D
H11B H 0.519(5) -0.302(4) 1.000(3) 0.080 Uiso 1 1 d D
H12B H 0.208(6) -0.466(3) 0.922(3) 0.080 Uiso 1 1 d D
H12A H 0.063(5) -0.430(4) 0.8953(18) 0.080 Uiso 1 1 d D
H13A H 0.166(7) 0.4981(10) 0.734(3) 0.080 Uiso 1 1 d D
H13B H 0.080(4) 0.405(3) 0.712(3) 0.080 Uiso 1 1 d D
H14B H 0.6292(19) 0.539(4) 0.787(3) 0.080 Uiso 1 1 d D
H14A H 0.506(7) 0.507(4) 0.8195(14) 0.080 Uiso 1 1 d D
H15A H 0.208(6) 0.655(3) 0.775(2) 0.080 Uiso 1 1 d D
H15B H 0.044(5) 0.623(4) 0.766(3) 0.080 Uiso 1 1 d D
H16A H 0.519(6) 0.461(4) 0.946(2) 0.080 Uiso 1 1 d D
H16B H 0.400(9) 0.434(3) 0.892(4) 0.080 Uiso 1 1 d D

loop_
_atom_site_aniso_label
_atom_site_aniso_U_11
_atom_site_aniso_U_22
_atom_site_aniso_U_33
_atom_site_aniso_U_23
_atom_site_aniso_U_13
_atom_site_aniso_U_12
Co1 0.0324(4) 0.0326(4) 0.0367(4) 0.0034(3) 0.0054(3) 0.0015(3)
Co2 0.0352(4) 0.0309(4) 0.0333(4) 0.0028(3) 0.0042(3) -0.0001(3)
S1 0.0478(7) 0.0310(7) 0.0386(7) 0.0040(5) -0.0014(5) -0.0021(5)
N1 0.037(2) 0.036(2) 0.054(3) 0.008(2) -0.007(2) -0.0029(19)
N2 0.046(2) 0.039(2) 0.039(2) 0.0035(19) 0.0077(18) 0.0078(19)
N3 0.034(2) 0.039(2) 0.041(2) 0.0003(18) 0.0030(17) 0.0012(18)
N4 0.042(2) 0.032(2) 0.038(2) 0.0018(17) 0.0037(18) 0.0023(18)
O1 0.0319(18) 0.064(2) 0.0395(19) 0.0120(16) 0.0095(14) 0.0030(16)
O2 0.0351(18) 0.070(2) 0.0377(19) 0.0140(17) 0.0048(15) 0.0107(17)
O3 0.0324(17) 0.0324(18) 0.048(2) -0.0026(15) 0.0004(15) 0.0022(14)
O4 0.045(2) 0.033(2) 0.057(2) -0.0033(16) 0.0010(16) 0.0027(15)
O5 0.0396(19) 0.043(2) 0.067(2) 0.0105(17) 0.0022(17) -0.0025(16)
O6 0.086(3) 0.036(2) 0.0325(19) -0.0047(15) -0.0042(17) -0.0026(18)
O7 0.061(2) 0.034(2) 0.0400(19) 0.0075(15) 0.0144(16) 0.0119(16)
O8 0.059(2) 0.042(2) 0.0308(18) 0.0098(15) 0.0099(15) 0.0096(16)
O9 0.0399(19) 0.0309(19) 0.062(2) 0.0041(16) 0.0144(16) 0.0030(15)
O10 0.0313(19) 0.050(2) 0.082(3) 0.0024(19) 0.0170(18) 0.0000(16)
O11 0.046(2) 0.054(2) 0.034(2) 0.0010(16) 0.0091(16) 0.0006(17)
O12 0.053(2) 0.036(2) 0.049(2) 0.0043(17) 0.0056(17) 0.0070(17)
O13 0.038(2) 0.038(2) 0.068(2) 0.0048(19) 0.0104(17) -0.0032(17)
O14 0.0436(19) 0.044(2) 0.0389(19) -0.0023(16) 0.0025(16) -0.0076(16)
O15 0.062(3) 0.066(3) 0.056(3) -0.015(2) 0.0037(19) 0.009(2)
O16 0.170(6) 0.142(5) 0.115(5) 0.080(4) 0.084(5) 0.107(5)
C1 0.033(3) 0.029(3) 0.040(3) 0.002(2) 0.007(2) 0.000(2)
C2 0.034(2) 0.025(2) 0.034(2) 0.0023(19) 0.0033(19) -0.0059(19)
C3 0.032(2) 0.029(3) 0.044(3) 0.002(2) 0.008(2) 0.000(2)
C4 0.040(3) 0.030(3) 0.032(3) 0.000(2) 0.004(2) 0.001(2)
C5 0.046(3) 0.047(3) 0.036(3) 0.006(2) 0.011(2) -0.001(2)
C6 0.036(3) 0.046(3) 0.043(3) 0.003(2) 0.017(2) 0.006(2)
C7 0.032(2) 0.027(2) 0.033(2) -0.0026(19) 0.0045(19) -0.0012(19)
C8 0.033(3) 0.035(3) 0.037(3) -0.002(2) 0.010(2) 0.002(2)
C9 0.031(2) 0.032(3) 0.035(3) 0.001(2) 0.0049(19) -0.003(2)
C10 0.032(2) 0.035(3) 0.024(2) 0.0070(19) -0.0003(18) 0.005(2)
C11 0.034(3) 0.038(3) 0.033(3) 0.011(2) 0.006(2) 0.000(2)
C12 0.045(3) 0.031(3) 0.036(3) 0.006(2) 0.003(2) 0.003(2)
C13 0.061(3) 0.042(3) 0.038(3) 0.001(2) 0.013(2) 0.002(3)
C14 0.053(3) 0.038(3) 0.035(3) -0.002(2) 0.019(2) 0.001(2)
C15 0.036(3) 0.028(3) 0.032(2) 0.0038(19) 0.0052(19) 0.004(2)
C16 0.037(3) 0.035(3) 0.030(2) 0.003(2) 0.007(2) -0.005(2)
C17 0.044(3) 0.046(4) 0.083(4) 0.016(3) -0.008(3) -0.005(3)
C18 0.055(4) 0.040(4) 0.132(7) 0.029(4) -0.025(4) -0.009(3)
C19 0.055(4) 0.038(4) 0.143(7) -0.013(5) -0.039(4) 0.005(3)
C20 0.054(4) 0.045(4) 0.095(5) -0.023(4) -0.022(3) 0.012(3)
C21 0.054(4) 0.065(5) 0.123(7) -0.053(5) -0.030(4) 0.019(4)
C22 0.074(5) 0.102(6) 0.074(5) -0.045(4) -0.013(4) 0.022(4)
C23 0.055(4) 0.076(4) 0.048(3) -0.014(3) -0.006(3) 0.025(3)
C24 0.099(5) 0.107(6) 0.051(4) -0.002(4) 0.023(4) 0.040(5)
C25 0.117(6) 0.100(6) 0.068(5) 0.027(4) 0.051(4) 0.021(5)
C26 0.079(4) 0.055(4) 0.048(3) 0.009(3) 0.022(3) 0.006(3)
C27 0.040(3) 0.048(3) 0.041(3) -0.004(2) -0.002(2) 0.013(2)
C28 0.039(3) 0.040(3) 0.055(3) -0.013(3) -0.011(2) 0.011(2)
C29 0.036(3) 0.036(3) 0.065(4) 0.006(3) -0.004(2) -0.003(2)
C30 0.051(3) 0.048(3) 0.070(4) -0.011(3) 0.008(3) -0.013(3)
C31 0.048(3) 0.070(4) 0.060(4) -0.019(3) 0.004(3) -0.003(3)
C32 0.038(3) 0.057(4) 0.045(3) -0.006(3) 0.004(2) -0.003(3)
C33 0.052(3) 0.090(5) 0.036(3) -0.009(3) 0.003(2) 0.002(3)
C34 0.061(4) 0.077(4) 0.036(3) 0.011(3) 0.001(3) 0.008(3)
C35 0.050(3) 0.055(4) 0.036(3) 0.007(2) 0.007(2) 0.013(3)
C36 0.072(4) 0.059(4) 0.052(4) 0.023(3) 0.018(3) 0.019(3)
C37 0.083(4) 0.035(3) 0.058(4) 0.012(3) 0.028(3) 0.007(3)
C38 0.068(4) 0.037(3) 0.040(3) -0.001(2) 0.013(2) 0.000(3)
C39 0.035(3) 0.046(3) 0.032(3) 0.005(2) 0.003(2) 0.007(2)
C40 0.031(2) 0.041(3) 0.040(3) 0.003(2) 0.004(2) 0.002(2)

loop_
_atom_type_symbol
_atom_type_description
_atom_type_scat_dispersion_real
_atom_type_scat_dispersion_imag
_atom_type_scat_source
C C 0.0033 0.0016 'International Tables Vol C Tables 4.2.6.8 and 6.1.1.4'
H H 0.0000 0.0000 'International Tables Vol C Tables 4.2.6.8 and 6.1.1.4'
N N 0.0061 0.0033 'International Tables Vol C Tables 4.2.6.8 and 6.1.1.4'
O O 0.0106 0.0060 'International Tables Vol C Tables 4.2.6.8 and 6.1.1.4'
Co Co 0.3494 0.9721 'International Tables Vol C Tables 4.2.6.8 and 6.1.1.4'
S S 0.1246 0.1234 'International Tables Vol C Tables 4.2.6.8 and 6.1.1.4'

loop_
_geom_angle_atom_site_label_1
_geom_angle_atom_site_label_2
_geom_angle_atom_site_label_3
_geom_angle
_geom_angle_site_symmetry_1
_geom_angle_site_symmetry_3
O3 Co1 O1 87.98(12) 1_455 .
O3 Co1 N2 93.90(13) 1_455 .
O1 Co1 N2 172.72(14) . .
O3 Co1 O11 178.06(13) 1_455 .
O1 Co1 O11 91.14(12) . .
N2 Co1 O11 87.19(13) . .
O3 Co1 O12 90.44(12) 1_455 .
O1 Co1 O12 91.60(14) . .
N2 Co1 O12 95.41(15) . .
O11 Co1 O12 87.86(13) . .
O3 Co1 N1 85.88(13) 1_455 .
O1 Co1 N1 95.15(15) . .
N2 Co1 N1 77.99(16) . .
O11 Co1 N1 95.92(14) . .
O12 Co1 N1 172.18(15) . .
O9 Co2 O7 88.38(12) . .
O9 Co2 O13 170.71(14) . .
O7 Co2 O13 88.17(13) . .
O9 Co2 N4 91.09(13) . .
O7 Co2 N4 179.23(13) . .
O13 Co2 N4 92.43(14) . .
O9 Co2 O14 87.63(13) . .
O7 Co2 O14 89.48(12) . .
O13 Co2 O14 83.71(13) . .
N4 Co2 O14 91.05(13) . .
O9 Co2 N3 102.03(13) . .
O7 Co2 N3 102.42(13) . .
O13 Co2 N3 87.15(14) . .
N4 Co2 N3 77.15(14) . .
O14 Co2 N3 164.76(13) . .
O6 S1 O5 119.2(2) . .
O6 S1 C4 108.7(2) . .
O5 S1 C4 107.7(2) . .
O6 S1 C12 107.3(2) . .
O5 S1 C12 109.1(2) . .
C4 S1 C12 103.7(2) . .
C17 N1 C28 119.1(5) . .
C17 N1 Co1 128.7(4) . .
C28 N1 Co1 112.1(3) . .
C26 N2 C27 118.1(5) . .
C26 N2 Co1 127.3(4) . .
C27 N2 Co1 114.4(3) . .
C29 N3 C40 117.0(4) . .
C29 N3 Co2 129.7(3) . .
C40 N3 Co2 113.3(3) . .
C38 N4 C39 117.9(4) . .
C38 N4 Co2 127.5(3) . .
C39 N4 Co2 114.6(3) . .
C1 O1 Co1 129.9(3) . .
C8 O3 Co1 133.1(3) . 1_655
C9 O7 Co2 135.9(3) . .
C16 O9 Co2 131.9(3) . .
Co1 O11 H11A 115(4) . .
Co1 O11 H11B 104(4) . .
H11A O11 H11B 110(5) . .
Co1 O12 H12B 126(4) . .
Co1 O12 H12A 103(4) . .
H12B O12 H12A 100(5) . .
Co2 O13 H13A 112(4) . .
Co2 O13 H13B 121(4) . .
H13A O13 H13B 116(5) . .
Co2 O14 H14B 120(4) . .
Co2 O14 H14A 107(4) . .
H14B O14 H14A 100(5) . .
H15A O15 H15B 98(5) . .
H16A O16 H16B 96(6) . .
O2 C1 O1 125.5(4) . .
O2 C1 C2 118.3(4) . .
O1 C1 C2 116.2(4) . .
C7 C2 C3 119.5(4) . .
C7 C2 C1 121.5(4) . .
C3 C2 C1 118.9(4) . .
C4 C3 C2 120.3(4) . .
C4 C3 H3 119.9 . .
C2 C3 H3 119.9 . .
C3 C4 C5 120.5(4) . .
C3 C4 S1 120.2(3) . .
C5 C4 S1 119.3(3) . .
C6 C5 C4 119.0(4) . .
C6 C5 H5 120.5 . .
C4 C5 H5 120.5 . .
C5 C6 C7 121.3(4) . .
C5 C6 H6 119.3 . .
C7 C6 H6 119.3 . .
C6 C7 C2 119.3(4) . .
C6 C7 C8 117.4(4) . .
C2 C7 C8 123.3(4) . .
O3 C8 O4 127.2(4) . .
O3 C8 C7 114.5(4) . .
O4 C8 C7 118.0(4) . .
O8 C9 O7 125.1(4) . .
O8 C9 C10 116.9(4) . .
O7 C9 C10 117.9(4) . .
C11 C10 C15 118.3(4) . .
C11 C10 C9 115.9(4) . .
C15 C10 C9 125.7(4) . .
C12 C11 C10 120.6(4) . .
C12 C11 H11 119.7 . .
C10 C11 H11 119.7 . .
C13 C12 C11 120.7(4) . .
C13 C12 S1 120.3(4) . .
C11 C12 S1 119.1(3) . .
C12 C13 C14 119.8(5) . .
C12 C13 H13 120.1 . .
C14 C13 H13 120.1 . .
C13 C14 C15 121.3(4) . .
C13 C14 H14 119.3 . .
C15 C14 H14 119.3 . .
C14 C15 C10 119.1(4) . .
C14 C15 C16 115.1(4) . .
C10 C15 C16 125.8(4) . .
O10 C16 O9 125.0(4) . .
O10 C16 C15 114.5(4) . .
O9 C16 C15 120.3(4) . .
N1 C17 C18 122.0(6) . .
N1 C17 H17 119.0 . .
C18 C17 H17 119.0 . .
C19 C18 C17 119.4(6) . .
C19 C18 H18 120.3 . .
C17 C18 H18 120.3 . .
C18 C19 C20 120.3(6) . .
C18 C19 H19 119.9 . .
C20 C19 H19 119.9 . .
C19 C20 C28 117.0(7) . .
C19 C20 C21 124.5(7) . .
C28 C20 C21 118.5(7) . .
C22 C21 C20 121.9(7) . .
C22 C21 H21 119.1 . .
C20 C21 H21 119.1 . .
C21 C22 C23 120.4(7) . .
C21 C22 H22 119.8 . .
C23 C22 H22 119.8 . .
C27 C23 C24 116.6(6) . .
C27 C23 C22 119.6(6) . .
C24 C23 C22 123.8(7) . .
C25 C24 C23 119.9(6) . .
C25 C24 H24 120.0 . .
C23 C24 H24 120.0 . .
C24 C25 C26 120.3(6) . .
C24 C25 H25 119.8 . .
C26 C25 H25 119.8 . .
N2 C26 C25 121.9(6) . .
N2 C26 H26 119.0 . .
C25 C26 H26 119.0 . .
N2 C27 C23 123.0(5) . .
N2 C27 C28 116.8(5) . .
C23 C27 C28 120.2(5) . .
N1 C28 C27 118.4(4) . .
N1 C28 C20 122.2(6) . .
C27 C28 C20 119.4(6) . .
N3 C29 C30 124.0(5) . .
N3 C29 H29 118.0 . .
C30 C29 H29 118.0 . .
C31 C30 C29 119.2(5) . .
C31 C30 H30 120.4 . .
C29 C30 H30 120.4 . .
C30 C31 C32 118.8(5) . .
C30 C31 H31 120.6 . .
C32 C31 H31 120.6 . .
C40 C32 C31 118.1(5) . .
C40 C32 C33 119.3(5) . .
C31 C32 C33 122.6(5) . .
C34 C33 C32 120.9(5) . .
C34 C33 H33 119.6 . .
C32 C33 H33 119.6 . .
C33 C34 C35 121.4(5) . .
C33 C34 H34 119.3 . .
C35 C34 H34 119.3 . .
C36 C35 C39 116.5(5) . .
C36 C35 C34 124.3(5) . .
C39 C35 C34 119.1(5) . .
C37 C36 C35 120.3(5) . .
C37 C36 H36 119.9 . .
C35 C36 H36 119.9 . .
C36 C37 C38 119.3(5) . .
C36 C37 H37 120.3 . .
C38 C37 H37 120.3 . .
N4 C38 C37 123.2(5) . .
N4 C38 H38 118.4 . .
C37 C38 H38 118.4 . .
N4 C39 C35 122.8(4) . .
N4 C39 C40 117.9(4) . .
C35 C39 C40 119.3(4) . .
N3 C40 C32 122.9(4) . .
N3 C40 C39 117.1(4) . .
C32 C40 C39 120.0(4) . .

loop_
_geom_bond_atom_site_label_1
_geom_bond_atom_site_label_2
_geom_bond_distance
_geom_bond_site_symmetry_2
Co1 O3 2.068(3) 1_455
Co1 O1 2.075(3) .
Co1 N2 2.098(4) .
Co1 O11 2.130(3) .
Co1 O12 2.131(3) .
Co1 N1 2.142(4) .
Co2 O9 2.024(3) .
Co2 O7 2.053(3) .
Co2 O13 2.076(4) .
Co2 N4 2.135(3) .
Co2 O14 2.140(3) .
Co2 N3 2.170(4) .
S1 O6 1.440(3) .
S1 O5 1.444(3) .
S1 C4 1.764(4) .
S1 C12 1.768(5) .
N1 C17 1.322(6) .
N1 C28 1.350(6) .
N2 C26 1.326(6) .
N2 C27 1.349(6) .
N3 C29 1.326(5) .
N3 C40 1.366(5) .
N4 C38 1.323(5) .
N4 C39 1.352(5) .
O1 C1 1.270(5) .
O2 C1 1.241(5) .
O3 C8 1.247(5) .
O3 Co1 2.068(3) 1_655
O4 C8 1.253(5) .
O7 C9 1.260(5) .
O8 C9 1.235(5) .
O9 C16 1.255(5) .
O10 C16 1.240(5) .
O11 H11A 0.851(10) .
O11 H11B 0.848(10) .
O12 H12B 0.848(10) .
O12 H12A 0.850(10) .
O13 H13A 0.847(10) .
O13 H13B 0.851(10) .
O14 H14B 0.847(10) .
O14 H14A 0.846(10) .
O15 H15A 0.861(10) .
O15 H15B 0.857(10) .
O16 H16A 0.844(10) .
O16 H16B 0.851(10) .
C1 C2 1.509(6) .
C2 C7 1.390(6) .
C2 C3 1.398(6) .
C3 C4 1.372(6) .
C3 H3 0.9300 .
C4 C5 1.393(6) .
C5 C6 1.378(6) .
C5 H5 0.9300 .
C6 C7 1.387(6) .
C6 H6 0.9300 .
C7 C8 1.515(6) .
C9 C10 1.525(6) .
C10 C11 1.402(6) .
C10 C15 1.406(6) .
C11 C12 1.378(6) .
C11 H11 0.9300 .
C12 C13 1.363(6) .
C13 C14 1.371(6) .
C13 H13 0.9300 .
C14 C15 1.388(6) .
C14 H14 0.9300 .
C15 C16 1.527(6) .
C17 C18 1.410(8) .
C17 H17 0.9300 .
C18 C19 1.353(9) .
C18 H18 0.9300 .
C19 C20 1.397(9) .
C19 H19 0.9300 .
C20 C28 1.418(7) .
C20 C21 1.430(9) .
C21 C22 1.338(9) .
C21 H21 0.9300 .
C22 C23 1.428(8) .
C22 H22 0.9300 .
C23 C27 1.398(7) .
C23 C24 1.403(8) .
C24 C25 1.334(9) .
C24 H24 0.9300 .
C25 C26 1.391(8) .
C25 H25 0.9300 .
C26 H26 0.9300 .
C27 C28 1.417(7) .
C29 C30 1.389(7) .
C29 H29 0.9300 .
C30 C31 1.372(7) .
C30 H30 0.9300 .
C31 C32 1.405(7) .
C31 H31 0.9300 .
C32 C40 1.395(6) .
C32 C33 1.437(7) .
C33 C34 1.340(7) .
C33 H33 0.9300 .
C34 C35 1.424(7) .
C34 H34 0.9300 .
C35 C36 1.402(7) .
C35 C39 1.416(6) .
C36 C37 1.349(7) .
C36 H36 0.9300 .
C37 C38 1.392(6) .
C37 H37 0.9300 .
C38 H38 0.9300 .
C39 C40 1.430(6) .

loop_
_geom_hbond_atom_site_label_D
_geom_hbond_atom_site_label_H
_geom_hbond_atom_site_label_A
_geom_hbond_distance_DH
_geom_hbond_distance_HA
_geom_hbond_distance_DA
_geom_hbond_angle_DHA
_geom_hbond_site_symmetry_A
O11 H11A O8 0.851(10) 1.844(15) 2.684(5) 169(6) 2_657
O12 H12A O4 0.850(10) 1.94(3) 2.735(4) 156(6) 1_455
O12 H12B O16 0.848(10) 2.07(3) 2.852(7) 154(5) 1_545
O13 H13B O10 0.851(10) 1.821(15) 2.660(4) 169(5) 1_455
O14 H14B O4 0.847(10) 1.99(2) 2.804(4) 161(6) 1_565
O15 H15A O1 0.861(10) 2.03(2) 2.871(5) 164(6) 1_565
O15 H15B O4 0.857(10) 2.019(13) 2.872(5) 174(6) 1_465
O16 H16A O11 0.844(10) 2.30(5) 2.944(6) 134(5) 2_657
O11 H11B O2 0.848(10) 1.86(2) 2.666(4) 158(5) .
O13 H13A O15 0.847(10) 1.850(12) 2.695(5) 176(6) .
O14 H14A O16 0.846(10) 1.931(15) 2.769(7) 171(6) .

loop_
_geom_torsion_atom_site_label_1
_geom_torsion_atom_site_label_2
_geom_torsion_atom_site_label_3
_geom_torsion_atom_site_label_4
_geom_torsion
_geom_torsion_site_symmetry_1
O3 Co1 N1 C17 -77.6(4) 1_455
O1 Co1 N1 C17 10.0(4) .
N2 Co1 N1 C17 -172.5(4) .
O11 Co1 N1 C17 101.7(4) .
O12 Co1 N1 C17 -139.7(9) .
O3 Co1 N1 C28 98.9(3) 1_455
O1 Co1 N1 C28 -173.6(3) .
N2 Co1 N1 C28 4.0(3) .
O11 Co1 N1 C28 -81.9(3) .
O12 Co1 N1 C28 36.7(11) .
O3 Co1 N2 C26 94.1(4) 1_455
O1 Co1 N2 C26 -161.1(9) .
O11 Co1 N2 C26 -84.2(4) .
O12 Co1 N2 C26 3.3(4) .
N1 Co1 N2 C26 179.1(4) .
O3 Co1 N2 C27 -90.3(3) 1_455
O1 Co1 N2 C27 14.5(12) .
O11 Co1 N2 C27 91.3(3) .
O12 Co1 N2 C27 178.9(3) .
N1 Co1 N2 C27 -5.3(3) .
O9 Co2 N3 C29 94.9(4) .
O7 Co2 N3 C29 3.9(4) .
O13 Co2 N3 C29 -83.6(4) .
N4 Co2 N3 C29 -176.8(4) .
O14 Co2 N3 C29 -136.8(5) .
O9 Co2 N3 C40 -88.8(3) .
O7 Co2 N3 C40 -179.8(3) .
O13 Co2 N3 C40 92.7(3) .
N4 Co2 N3 C40 -0.4(3) .
O14 Co2 N3 C40 39.6(7) .
O9 Co2 N4 C38 -79.6(4) .
O7 Co2 N4 C38 -126(10) .
O13 Co2 N4 C38 91.8(4) .
O14 Co2 N4 C38 8.1(4) .
N3 Co2 N4 C38 178.3(4) .
O9 Co2 N4 C39 102.9(3) .
O7 Co2 N4 C39 57(10) .
O13 Co2 N4 C39 -85.7(3) .
O14 Co2 N4 C39 -169.5(3) .
N3 Co2 N4 C39 0.8(3) .
O3 Co1 O1 C1 169.4(4) 1_455
N2 Co1 O1 C1 64.2(12) .
O11 Co1 O1 C1 -12.4(4) .
O12 Co1 O1 C1 -100.3(4) .
N1 Co1 O1 C1 83.7(4) .
O9 Co2 O7 C9 -47.3(4) .
O13 Co2 O7 C9 141.3(4) .
N4 Co2 O7 C9 -1(11) .
O14 Co2 O7 C9 -135.0(4) .
N3 Co2 O7 C9 54.6(4) .
O7 Co2 O9 C16 48.7(4) .
O13 Co2 O9 C16 116.9(8) .
N4 Co2 O9 C16 -130.8(4) .
O14 Co2 O9 C16 138.2(4) .
N3 Co2 O9 C16 -53.7(4) .
Co1 O1 C1 O2 19.2(7) .
Co1 O1 C1 C2 -159.5(3) .
O2 C1 C2 C7 15.6(6) .
O1 C1 C2 C7 -165.7(4) .
O2 C1 C2 C3 -161.0(4) .
O1 C1 C2 C3 17.8(6) .
C7 C2 C3 C4 0.1(6) .
C1 C2 C3 C4 176.7(4) .
C2 C3 C4 C5 0.6(7) .
C2 C3 C4 S1 -177.5(3) .
O6 S1 C4 C3 -134.7(4) .
O5 S1 C4 C3 -4.3(4) .
C12 S1 C4 C3 111.3(4) .
O6 S1 C4 C5 47.2(4) .
O5 S1 C4 C5 177.6(3) .
C12 S1 C4 C5 -66.8(4) .
C3 C4 C5 C6 -0.6(7) .
S1 C4 C5 C6 177.5(4) .
C4 C5 C6 C7 -0.1(7) .
C5 C6 C7 C2 0.7(7) .
C5 C6 C7 C8 -177.4(4) .
C3 C2 C7 C6 -0.7(6) .
C1 C2 C7 C6 -177.3(4) .
C3 C2 C7 C8 177.3(4) .
C1 C2 C7 C8 0.8(6) .
Co1 O3 C8 O4 -0.5(7) 1_655
Co1 O3 C8 C7 -173.9(3) 1_655
C6 C7 C8 O3 78.5(5) .
C2 C7 C8 O3 -99.6(5) .
C6 C7 C8 O4 -95.6(5) .
C2 C7 C8 O4 86.3(5) .
Co2 O7 C9 O8 174.9(3) .
Co2 O7 C9 C10 -9.5(6) .
O8 C9 C10 C11 47.7(5) .
O7 C9 C10 C11 -128.1(4) .
O8 C9 C10 C15 -135.0(4) .
O7 C9 C10 C15 49.1(6) .
C15 C10 C11 C12 -4.6(6) .
C9 C10 C11 C12 172.9(4) .
C10 C11 C12 C13 3.1(7) .
C10 C11 C12 S1 -176.1(3) .
O6 S1 C12 C13 -12.2(4) .
O5 S1 C12 C13 -142.7(4) .
C4 S1 C12 C13 102.7(4) .
O6 S1 C12 C11 167.0(3) .
O5 S1 C12 C11 36.5(4) .
C4 S1 C12 C11 -78.1(4) .
C11 C12 C13 C14 1.2(7) .
S1 C12 C13 C14 -179.7(4) .
C12 C13 C14 C15 -3.8(7) .
C13 C14 C15 C10 2.2(7) .
C13 C14 C15 C16 -179.0(4) .
C11 C10 C15 C14 2.0(6) .
C9 C10 C15 C14 -175.2(4) .
C11 C10 C15 C16 -176.6(4) .
C9 C10 C15 C16 6.2(7) .
Co2 O9 C16 O10 -178.0(3) .
Co2 O9 C16 C15 7.5(6) .
C14 C15 C16 O10 -51.3(5) .
C10 C15 C16 O10 127.4(5) .
C14 C15 C16 O9 123.7(5) .
C10 C15 C16 O9 -57.6(6) .
C28 N1 C17 C18 0.9(7) .
Co1 N1 C17 C18 177.1(4) .
N1 C17 C18 C19 1.0(8) .
C17 C18 C19 C20 -0.1(9) .
C18 C19 C20 C28 -2.6(8) .
C18 C19 C20 C21 -179.6(6) .
C19 C20 C21 C22 175.2(6) .
C28 C20 C21 C22 -1.7(9) .
C20 C21 C22 C23 -1.4(10) .
C21 C22 C23 C27 2.6(9) .
C21 C22 C23 C24 -175.9(6) .
C27 C23 C24 C25 0.1(9) .
C22 C23 C24 C25 178.7(6) .
C23 C24 C25 C26 0.3(11) .
C27 N2 C26 C25 0.3(8) .
Co1 N2 C26 C25 175.7(4) .
C24 C25 C26 N2 -0.5(10) .
C26 N2 C27 C23 0.1(7) .
Co1 N2 C27 C23 -175.9(4) .
C26 N2 C27 C28 -178.1(4) .
Co1 N2 C27 C28 5.9(5) .
C24 C23 C27 N2 -0.3(7) .
C22 C23 C27 N2 -179.0(5) .
C24 C23 C27 C28 177.8(5) .
C22 C23 C27 C28 -0.9(7) .
C17 N1 C28 C27 174.6(4) .
Co1 N1 C28 C27 -2.2(5) .
C17 N1 C28 C20 -3.9(7) .
Co1 N1 C28 C20 179.3(4) .
N2 C27 C28 N1 -2.4(6) .
C23 C27 C28 N1 179.4(4) .
N2 C27 C28 C20 176.1(4) .
C23 C27 C28 C20 -2.1(7) .
C19 C20 C28 N1 4.7(7) .
C21 C20 C28 N1 -178.2(5) .
C19 C20 C28 C27 -173.8(5) .
C21 C20 C28 C27 3.4(7) .
C40 N3 C29 C30 1.9(7) .
Co2 N3 C29 C30 178.2(4) .
N3 C29 C30 C31 -0.7(8) .
C29 C30 C31 C32 -1.7(8) .
C30 C31 C32 C40 2.6(8) .
C30 C31 C32 C33 -177.8(5) .
C40 C32 C33 C34 -0.7(8) .
C31 C32 C33 C34 179.6(5) .
C32 C33 C34 C35 0.2(8) .
C33 C34 C35 C36 -178.3(5) .
C33 C34 C35 C39 -0.3(8) .
C39 C35 C36 C37 0.6(8) .
C34 C35 C36 C37 178.7(5) .
C35 C36 C37 C38 -0.6(8) .
C39 N4 C38 C37 -1.0(7) .
Co2 N4 C38 C37 -178.4(4) .
C36 C37 C38 N4 0.8(8) .
C38 N4 C39 C35 1.0(7) .
Co2 N4 C39 C35 178.8(4) .
C38 N4 C39 C40 -178.8(4) .
Co2 N4 C39 C40 -1.0(5) .
C36 C35 C39 N4 -0.8(7) .
C34 C35 C39 N4 -179.0(4) .
C36 C35 C39 C40 179.0(4) .
C34 C35 C39 C40 0.8(7) .
C29 N3 C40 C32 -0.8(7) .
Co2 N3 C40 C32 -177.7(4) .
C29 N3 C40 C39 176.9(4) .
Co2 N3 C40 C39 0.0(5) .
C31 C32 C40 N3 -1.4(7) .
C33 C32 C40 N3 179.0(4) .
C31 C32 C40 C39 -179.1(4) .
C33 C32 C40 C39 1.3(7) .
N4 C39 C40 N3 0.7(6) .
C35 C39 C40 N3 -179.2(4) .
N4 C39 C40 C32 178.5(4) .
C35 C39 C40 C32 -1.3(7) .
